data_1551244
loop_
_publ_author_name
'Swetha, G.'
'Ida Malarselvi, R.'
'Ramachandra Raja, C.'
'Thiruvalluvar, A.'
'Priscilla, J.'

_publ_section_title
;
 (E)-4-Iodo-2-[(phenylimino)methyl]phenol
;
_journal_coeditor_code TK4058
_journal_issue 6
_journal_name_full IUCrData
_journal_paper_doi 10.1107/S2414314619007880
_journal_volume 4
_journal_year 2019
_chemical_formula_iupac 'C13 H10 I N O'
_chemical_formula_moiety 'C13 H10 I N O'
_chemical_formula_sum 'C13 H10 I N O'
_chemical_formula_weight 323.12
_chemical_name_systematic (<i>E</i>)-4-Iodo-2-[(phenylimino)methyl]phenol
_space_group_crystal_system orthorhombic
_space_group_IT_number 29
_space_group_name_Hall 'P 2c -2ac'
_space_group_name_H-M_alt 'P c a 21'
_symmetry_space_group_name_Hall 'P 2c -2ac'
_symmetry_space_group_name_H-M 'P c a 21'
_atom_sites_solution_hydrogens geom
_audit_creation_method SHELXL-2018/3
_cell_angle_alpha 90
_cell_angle_beta 90
_cell_angle_gamma 90
_cell_formula_units_Z 4
_cell_length_a 7.0848(8)
_cell_length_b 26.422(3)
_cell_length_c 6.2664(7)
_cell_measurement_reflns_used 9900
_cell_measurement_temperature 296(2)
_cell_measurement_theta_max 30.75
_cell_measurement_theta_min 2.88
_cell_volume 1173.0(2)
_computing_cell_refinement
;
APEX3 and SAINT (Bruker, 2016)
;
_computing_data_collection
;
APEX3 (Bruker, 2016)
;
_computing_data_reduction
;
SAINT and XPREP (Bruker, 2016)
;
_computing_molecular_graphics
;
DIAMOND (Brandenburg & Putz, 2018)
;
_computing_publication_material
;
<i>SHELXL2018/3</i> (Sheldrick, 2015b), PLATON (Spek, 2009)
and publCIF (Westrip, 2010)
;
_computing_structure_refinement
;
<i>SHELXL2018/3</i> (Sheldrick, 2015b)
;
_computing_structure_solution
;
<i>SHELXT2018/2</i> (Sheldrick, 2015a)
;
_diffrn_ambient_temperature 296(2)
_diffrn_measured_fraction_theta_full 0.997
_diffrn_measured_fraction_theta_max 0.997
_diffrn_measurement_device_type 'Bruker Kappa APEX3 CMOS'
_diffrn_measurement_method '\w and \f scan'
_diffrn_radiation_monochromator graphite
_diffrn_radiation_source 'fine-focus sealed tube'
_diffrn_radiation_type MoK\a
_diffrn_radiation_wavelength 0.71073
_diffrn_reflns_av_R_equivalents 0.0554
_diffrn_reflns_av_unetI/netI 0.0328
_diffrn_reflns_limit_h_max 8
_diffrn_reflns_limit_h_min -8
_diffrn_reflns_limit_k_max 31
_diffrn_reflns_limit_k_min -31
_diffrn_reflns_limit_l_max 7
_diffrn_reflns_limit_l_min -7
_diffrn_reflns_number 13051
_diffrn_reflns_theta_full 25.000
_diffrn_reflns_theta_max 25.000
_diffrn_reflns_theta_min 2.977
_exptl_absorpt_coefficient_mu 2.707
_exptl_absorpt_correction_T_max 0.7462
_exptl_absorpt_correction_T_min 0.2870
_exptl_absorpt_correction_type multi-scan
_exptl_absorpt_process_details
;
(<i>SADABS</i>; Krause <i>et al.</i>, 2015)
;
_exptl_crystal_colour orange
_exptl_crystal_density_diffrn 1.830
_exptl_crystal_description plate
_exptl_crystal_F_000 624
_exptl_crystal_size_max 0.300
_exptl_crystal_size_mid 0.250
_exptl_crystal_size_min 0.150
_refine_diff_density_max 2.904
_refine_diff_density_min -1.223
_refine_ls_abs_structure_details
;
 Refined as an inversion twin.
;
_refine_ls_abs_structure_Flack 0.53(13)
_refine_ls_extinction_method none
_refine_ls_goodness_of_fit_ref 1.182
_refine_ls_hydrogen_treatment constr
_refine_ls_matrix_type full
_refine_ls_number_parameters 146
_refine_ls_number_reflns 2057
_refine_ls_number_restraints 148
_refine_ls_restrained_S_all 1.154
_refine_ls_R_factor_all 0.0806
_refine_ls_R_factor_gt 0.0802
_refine_ls_shift/su_max 0.000
_refine_ls_shift/su_mean 0.000
_refine_ls_structure_factor_coef Fsqd
_refine_ls_weighting_details 'w=1/[\s^2^(Fo^2^)+(0.1256P)^2^+10.5304P] where P=(Fo^2^+2Fc^2^)/3'
_refine_ls_weighting_scheme calc
_refine_ls_wR_factor_gt 0.2228
_refine_ls_wR_factor_ref 0.2233
_reflns_number_gt 2043
_reflns_number_total 2057
_reflns_threshold_expression 'I > 2\s(I)'
_cod_data_source_file tk4058sup1.cif
_cod_data_source_block I
_cod_original_cell_volume 1173.1(2)
_cod_database_code 1551244
_shelx_space_group_comment
;
The symmetry employed for this shelxl refinement is uniquely defined
by the following loop, which should always be used as a source of
symmetry information in preference to the above space-group names.
They are only intended as comments.
;
_shelx_estimated_absorpt_t_min 0.497
_shelx_estimated_absorpt_t_max 0.687

loop_
_space_group_symop_operation_xyz
'x, y, z'
'-x, -y, z+1/2'
'x+1/2, -y, z'
'-x+1/2, y, z+1/2'

loop_
_atom_site_type_symbol
_atom_site_label
_atom_site_fract_x
_atom_site_fract_y
_atom_site_fract_z
_atom_site_U_iso_or_equiv
_atom_site_adp_type
_atom_site_calc_flag
_atom_site_occupancy
C C1 0.528(2) 0.7086(7) 0.466(3) 0.036(3) Uani d 1
C C2 0.557(2) 0.6640(6) 0.586(3) 0.031(3) Uani d 1
H H2 0.598694 0.666661 0.725680 0.038 Uiso calc 1
C C3 0.526(2) 0.6174(6) 0.503(2) 0.027(3) Uani d 1
C C4 0.461(2) 0.6133(7) 0.289(3) 0.035(4) Uani d 1
H H4 0.439214 0.581274 0.232509 0.042 Uiso calc 1
C C5 0.429(2) 0.6565(6) 0.1556(19) 0.034(4) Uani d 1
H H5 0.388597 0.653661 0.015024 0.040 Uiso calc 1
C C6 0.465(2) 0.7045(7) 0.255(2) 0.035(3) Uani d 1
C C7 0.551(2) 0.7588(8) 0.554(4) 0.044(4) Uani d 1
H H7 0.595451 0.760351 0.693338 0.053 Uiso calc 1
N N1 0.5206(18) 0.7982(6) 0.470(3) 0.038(3) Uani d 1
O O1 0.445(2) 0.7439(6) 0.126(3) 0.063(5) Uani d 1
H H1 0.478128 0.769632 0.188944 0.095 Uiso calc 1
C C8 0.516(2) 0.8464(8) 0.565(3) 0.043(4) Uani d 1
C C9 0.582(3) 0.8877(6) 0.444(4) 0.052(5) Uani d 1
H H9 0.627478 0.883081 0.305929 0.062 Uiso calc 1
C C10 0.577(4) 0.9366(9) 0.538(5) 0.069(7) Uani d 1
H H10 0.628761 0.964479 0.468623 0.083 Uiso calc 1
C C11 0.491(3) 0.9414(7) 0.738(4) 0.063(6) Uani d 1
H H11 0.482026 0.973329 0.799836 0.076 Uiso calc 1
C C12 0.420(4) 0.9000(8) 0.847(5) 0.077(7) Uani d 1
H H12 0.363078 0.904559 0.979138 0.092 Uiso calc 1
C C13 0.431(2) 0.8520(7) 0.760(3) 0.049(5) Uani d 1
H H13 0.382080 0.824147 0.831719 0.059 Uiso calc 1
I I1 0.54634(16) 0.55120(4) 0.6950(5) 0.0477(5) Uani d 1

loop_
_atom_site_aniso_label
_atom_site_aniso_U_11
_atom_site_aniso_U_22
_atom_site_aniso_U_33
_atom_site_aniso_U_12
_atom_site_aniso_U_13
_atom_site_aniso_U_23
C1 0.036(8) 0.039(6) 0.034(7) -0.001(5) -0.011(6) 0.005(5)
C2 0.033(8) 0.034(6) 0.028(7) -0.005(5) -0.009(6) 0.000(5)
C3 0.026(7) 0.034(6) 0.021(6) -0.007(5) -0.008(5) -0.001(5)
C4 0.038(9) 0.043(8) 0.024(6) -0.004(6) -0.009(6) -0.001(6)
C5 0.044(8) 0.052(7) 0.004(8) 0.000(6) -0.005(5) -0.001(5)
C6 0.027(7) 0.045(7) 0.032(7) 0.002(6) -0.008(5) 0.000(5)
C7 0.038(10) 0.047(6) 0.047(10) -0.003(6) -0.010(7) -0.006(5)
N1 0.019(6) 0.051(7) 0.044(8) -0.002(6) -0.008(6) -0.001(6)
O1 0.074(11) 0.034(8) 0.082(14) 0.002(7) -0.015(8) 0.005(7)
C8 0.019(7) 0.054(9) 0.056(10) 0.004(7) -0.009(7) 0.015(7)
C9 0.043(10) 0.039(7) 0.074(13) 0.008(7) 0.028(9) -0.002(7)
C10 0.045(11) 0.052(9) 0.111(17) 0.002(10) 0.009(12) -0.027(10)
C11 0.044(9) 0.039(8) 0.106(18) 0.008(7) 0.003(12) -0.031(9)
C12 0.052(12) 0.058(9) 0.120(18) 0.009(9) 0.009(12) -0.012(10)
C13 0.020(7) 0.052(8) 0.074(13) -0.009(7) 0.014(7) 0.003(7)
I1 0.0529(8) 0.0357(7) 0.0545(8) 0.0010(4) -0.0052(8) 0.0067(8)

loop_
_atom_type_symbol
_atom_type_description
_atom_type_scat_dispersion_real
_atom_type_scat_dispersion_imag
_atom_type_scat_source
C C 0.0033 0.0016 'International Tables Vol C Tables 4.2.6.8 and 6.1.1.4'
H H 0.0000 0.0000 'International Tables Vol C Tables 4.2.6.8 and 6.1.1.4'
I I -0.4742 1.8119 'International Tables Vol C Tables 4.2.6.8 and 6.1.1.4'
N N 0.0061 0.0033 'International Tables Vol C Tables 4.2.6.8 and 6.1.1.4'
O O 0.0106 0.0060 'International Tables Vol C Tables 4.2.6.8 and 6.1.1.4'

loop_
_geom_angle_atom_site_label_1
_geom_angle_atom_site_label_2
_geom_angle_atom_site_label_3
_geom_angle
C6 C1 C2 118.9(17)
C6 C1 C7 117.9(17)
C2 C1 C7 123.2(16)
C3 C2 C1 122.1(15)
C3 C2 H2 119.0
C1 C2 H2 119.0
C2 C3 C4 119.0(15)
C2 C3 I1 121.2(11)
C4 C3 I1 119.6(12)
C3 C4 C5 122.7(15)
C3 C4 H4 118.7
C5 C4 H4 118.7
C4 C5 C6 115.2(13)
C4 C5 H5 122.4
C6 C5 H5 122.4
O1 C6 C1 123.1(17)
O1 C6 C5 114.5(14)
C1 C6 C5 122.2(16)
N1 C7 C1 128(2)
N1 C7 H7 116.0
C1 C7 H7 116.0
C7 N1 C8 127.6(19)
C6 O1 H1 109.5
C13 C8 N1 119.1(17)
C13 C8 C9 123(2)
N1 C8 C9 117.5(17)
C8 C9 C10 118(2)
C8 C9 H9 120.9
C10 C9 H9 120.9
C11 C10 C9 118(2)
C11 C10 H10 121.1
C9 C10 H10 121.1
C12 C11 C10 122(2)
C12 C11 H11 119.1
C10 C11 H11 119.1
C13 C12 C11 121(2)
C13 C12 H12 119.7
C11 C12 H12 119.7
C8 C13 C12 118(2)
C8 C13 H13 120.8
C12 C13 H13 120.8

loop_
_geom_bond_atom_site_label_1
_geom_bond_atom_site_label_2
_geom_bond_distance
C1 C6 1.402(18)
C1 C2 1.412(19)
C1 C7 1.44(3)
C2 C3 1.353(19)
C2 H2 0.9300
C3 C4 1.421(19)
C3 I1 2.130(16)
C4 C5 1.431(19)
C4 H4 0.9300
C5 C6 1.433(19)
C5 H5 0.9300
C6 O1 1.32(2)
C7 N1 1.19(3)
C7 H7 0.9300
N1 C8 1.41(3)
O1 H1 0.8200
C8 C13 1.37(2)
C8 C9 1.41(2)
C9 C10 1.42(2)
C9 H9 0.9300
C10 C11 1.40(2)
C10 H10 0.9300
C11 C12 1.38(2)
C11 H11 0.9300
C12 C13 1.38(2)
C12 H12 0.9300
C13 H13 0.9300

loop_
_geom_hbond_atom_site_label_D
_geom_hbond_atom_site_label_H
_geom_hbond_atom_site_label_A
_geom_hbond_site_symmetry_A
_geom_hbond_distance_DH
_geom_hbond_distance_HA
_geom_hbond_distance_DA
_geom_hbond_angle_DHA
_geom_hbond_publ_flag
O1 H1 N1 . 0.82 1.94 2.64(2) 143 yes
C5 H5 Cg1 3_554 0.93 2.86 3.476(15) 125 yes
C9 H9 Cg2 3_654 0.93 2.81 3.48(2) 129 yes
C12 H12 Cg2 3_555 0.93 2.82 3.55(3) 136 yes

loop_
_geom_torsion_atom_site_label_1
_geom_torsion_atom_site_label_2
_geom_torsion_atom_site_label_3
_geom_torsion_atom_site_label_4
_geom_torsion
C6 C1 C2 C3 0(3)
C7 C1 C2 C3 176.9(17)
C1 C2 C3 C4 0(2)
C1 C2 C3 I1 -174.3(13)
C2 C3 C4 C5 0(2)
I1 C3 C4 C5 174.8(13)
C3 C4 C5 C6 -1(2)
C2 C1 C6 O1 -175.6(16)
C7 C1 C6 O1 7(3)
C2 C1 C6 C5 0(3)
C7 C1 C6 C5 -177.3(16)
C4 C5 C6 O1 176.3(16)
C4 C5 C6 C1 1(2)
C6 C1 C7 N1 1(3)
C2 C1 C7 N1 -175.8(19)
C1 C7 N1 C8 169.5(17)
C7 N1 C8 C13 -42(3)
C7 N1 C8 C9 145(2)
C13 C8 C9 C10 7(3)
N1 C8 C9 C10 180(2)
C8 C9 C10 C11 -6(4)
C9 C10 C11 C12 2(4)
C10 C11 C12 C13 0(4)
N1 C8 C13 C12 -177(2)
C9 C8 C13 C12 -4(3)
C11 C12 C13 C8 1(4)

_cod_database_fobs_code 1551244
